data_7133413
loop_
_publ_author_name
'Li, Kai'
'Zhao, Zhengxing'
'Qin, Wenling'
'Liu, Yidong'
'Yan, Hailong'

_publ_section_title
;
 Catalytic asymmetric construction of bridged bicyclo[<i>m</i>.3.1] rings
 using an intramolecular Diels-Alder reaction.
;
_journal_issue 71
_journal_name_full 'Chemical communications (Cambridge, England)'
_journal_page_first 9570
_journal_page_last 9573
_journal_paper_doi 10.1039/d4cc02850c
_journal_volume 60
_journal_year 2024
_chemical_absolute_configuration ad
_chemical_formula_moiety 'C20 H13 Br O2'
_chemical_formula_sum 'C20 H13 Br O2'
_chemical_formula_weight 365.21
_space_group_crystal_system orthorhombic
_space_group_IT_number 19
_space_group_name_Hall 'P 2ac 2ab'
_space_group_name_H-M_alt 'P 21 21 21'
_atom_sites_solution_hydrogens geom
_atom_sites_solution_primary dual
_audit_creation_date 2021-02-12
_audit_creation_method
;
Olex2 1.3
(compiled 2020.11.12 svn.r5f609507 for OlexSys, GUI svn.r6226)
;
_audit_update_record
;
2022-02-11 deposited with the CCDC.	2024-07-23 downloaded from the CCDC.
;
_cell_angle_alpha 90
_cell_angle_beta 90
_cell_angle_gamma 90
_cell_formula_units_Z 4
_cell_length_a 8.0085(3)
_cell_length_b 8.9848(6)
_cell_length_c 21.0224(11)
_cell_measurement_reflns_used 1812
_cell_measurement_temperature 295(2)
_cell_measurement_theta_max 26.6000
_cell_measurement_theta_min 3.5270
_cell_volume 1512.66(14)
_computing_cell_refinement 'CrysAlisPro 1.171.39.46e (Rigaku OD, 2018)'
_computing_data_collection 'CrysAlisPro 1.171.39.46e (Rigaku OD, 2018)'
_computing_data_reduction 'CrysAlisPro 1.171.39.46e (Rigaku OD, 2018)'
_computing_molecular_graphics 'Olex2 1.3 (Dolomanov et al., 2009)'
_computing_publication_material 'Olex2 1.3 (Dolomanov et al., 2009)'
_computing_structure_refinement 'SHELXL 2018/3 (Sheldrick, 2015)'
_computing_structure_solution 'SHELXT  (Sheldrick, 2015)'
_diffrn_ambient_temperature 295(2)
_diffrn_detector 'CCD plate'
_diffrn_detector_area_resol_mean 16.0892
_diffrn_detector_type Eos
_diffrn_measured_fraction_theta_full 0.997
_diffrn_measured_fraction_theta_max 0.894
_diffrn_measurement_details
;
List of Runs (angles in degrees, time in seconds):

  # Type    Start    End  Width  t~exp~   \w     \q     \k     \f   Frames
#--------------------------------------------------------------------------
  1  \w      6.00  49.00   1.00    5.14    --   18.58 -99.00 -90.00   43
  2  \w    -89.00 -52.00   1.00    5.14    --  -18.81 178.00  60.00   37
  3  \w    -91.00  26.00   1.00    5.14    --  -18.81   0.00 -30.00  117
;
_diffrn_measurement_device 'four-circle diffractometer'
_diffrn_measurement_device_type 'SuperNova, Single source at offset/far, Eos'
_diffrn_measurement_method '\w scans'
_diffrn_orient_matrix_type 'CrysAlisPro convention (1999,Acta A55,543-557)'
_diffrn_orient_matrix_UB_11 0.0091763000
_diffrn_orient_matrix_UB_12 0.0785198000
_diffrn_orient_matrix_UB_13 0.0002612000
_diffrn_orient_matrix_UB_21 0.0296660000
_diffrn_orient_matrix_UB_22 -0.0022020000
_diffrn_orient_matrix_UB_23 -0.0317638000
_diffrn_orient_matrix_UB_31 -0.0829495000
_diffrn_orient_matrix_UB_32 0.0079102000
_diffrn_orient_matrix_UB_33 -0.0113676000
_diffrn_radiation_monochromator mirror
_diffrn_radiation_probe x-ray
_diffrn_radiation_type 'Mo K\a'
_diffrn_radiation_wavelength 0.71073
_diffrn_reflns_av_R_equivalents 0.0349
_diffrn_reflns_av_unetI/netI 0.0676
_diffrn_reflns_Laue_measured_fraction_full 0.997
_diffrn_reflns_Laue_measured_fraction_max 0.894
_diffrn_reflns_limit_h_max 6
_diffrn_reflns_limit_h_min -10
_diffrn_reflns_limit_k_max 6
_diffrn_reflns_limit_k_min -11
_diffrn_reflns_limit_l_max 28
_diffrn_reflns_limit_l_min -25
_diffrn_reflns_number 6118
_diffrn_reflns_point_group_measured_fraction_full 0.998
_diffrn_reflns_point_group_measured_fraction_max 0.859
_diffrn_reflns_theta_full 26.000
_diffrn_reflns_theta_max 29.044
_diffrn_reflns_theta_min 3.408
_diffrn_source 'micro-focus sealed X-ray tube'
_diffrn_source_type 'SuperNova (Mo) X-ray Source'
_exptl_absorpt_coefficient_mu 2.725
_exptl_absorpt_correction_T_max 1.00000
_exptl_absorpt_correction_T_min 0.77557
_exptl_absorpt_correction_type multi-scan
_exptl_absorpt_process_details
;
CrysAlisPro 1.171.39.46e (Rigaku Oxford Diffraction, 2018)
Empirical absorption correction using spherical harmonics,
 implemented in SCALE3 ABSPACK scaling algorithm.
;
_exptl_crystal_colour colorless
_exptl_crystal_density_diffrn 1.604
_exptl_crystal_description block
_exptl_crystal_F_000 736
_exptl_crystal_size_max 0.32
_exptl_crystal_size_mid 0.29
_exptl_crystal_size_min 0.19
_refine_diff_density_max 0.384
_refine_diff_density_min -0.460
_refine_diff_density_rms 0.067
_refine_ls_abs_structure_details
;
 Flack x determined using 868 quotients [(I+)-(I-)]/[(I+)+(I-)]
 (Parsons, Flack and Wagner, Acta Cryst. B69 (2013) 249-259).
;
_refine_ls_abs_structure_Flack 0.000(8)
_refine_ls_extinction_method none
_refine_ls_goodness_of_fit_ref 1.035
_refine_ls_hydrogen_treatment constr
_refine_ls_matrix_type full
_refine_ls_number_parameters 208
_refine_ls_number_reflns 3463
_refine_ls_number_restraints 0
_refine_ls_restrained_S_all 1.035
_refine_ls_R_factor_all 0.0644
_refine_ls_R_factor_gt 0.0439
_refine_ls_shift/su_max 0.000
_refine_ls_shift/su_mean 0.000
_refine_ls_structure_factor_coef Fsqd
_refine_ls_weighting_details 'w=1/[\s^2^(Fo^2^)+(0.0247P)^2^] where P=(Fo^2^+2Fc^2^)/3'
_refine_ls_weighting_scheme calc
_refine_ls_wR_factor_gt 0.0728
_refine_ls_wR_factor_ref 0.0823
_reflns_Friedel_coverage 0.672
_reflns_Friedel_fraction_full 1.000
_reflns_Friedel_fraction_max 0.812
_reflns_number_gt 2759
_reflns_number_total 3463
_reflns_threshold_expression 'I > 2\s(I)'
_cod_data_source_file d4cc02850c2.cif
_cod_data_source_block 20210212-yanhl-zzx-577
_cod_depositor_comments 'Adding full bibliography for 7133411--7133420.cif.'
_cod_original_cell_volume 1512.66(15)
_cod_database_code 7133413
_shelx_shelxl_version_number 2018/3
_chemical_oxdiff_formula 'C20 H13 Br O2'
_shelx_space_group_comment
;
The symmetry employed for this shelxl refinement is uniquely defined
by the following loop, which should always be used as a source of
symmetry information in preference to the above space-group names.
They are only intended as comments.
;
_reflns_odcompleteness_completeness 99.45
_reflns_odcompleteness_iscentric 1
_reflns_odcompleteness_theta 26.32
_olex2_refinement_description
;
1. Fixed Uiso
 At 1.2 times of:
  All C(H) groups, All C(H,H) groups
2.a Ternary CH refined with riding coordinates:
 C19(H19)
2.b Secondary CH2 refined with riding coordinates:
 C20(H20A,H20B)
2.c Aromatic/amide H refined with riding coordinates:
 C7(H7), C8(H8), C15(H15), C5(H5), C14(H14), C2(H2), C16(H16), C17(H17),
 C3(H3), C4(H4)
;
_olex2_submission_special_instructions 'No special instructions were received'
_oxdiff_exptl_absorpt_empirical_details
;
Empirical correction (ABSPACK) includes:
- Absorption correction using spherical harmonics
- Frame scaling
;
_oxdiff_exptl_absorpt_empirical_full_max 1.244
_oxdiff_exptl_absorpt_empirical_full_min 0.696

loop_
_space_group_symop_operation_xyz
'x, y, z'
'-x+1/2, -y, z+1/2'
'-x, y+1/2, -z+1/2'
'x+1/2, -y+1/2, -z'

loop_
_atom_site_label
_atom_site_type_symbol
_atom_site_fract_x
_atom_site_fract_y
_atom_site_fract_z
_atom_site_U_iso_or_equiv
_atom_site_adp_type
_atom_site_occupancy
_atom_site_site_symmetry_order
_atom_site_calc_flag
_atom_site_refinement_flags_posn
_atom_site_refinement_flags_adp
_atom_site_refinement_flags_occupancy
_atom_site_disorder_assembly
_atom_site_disorder_group
Br1 Br 0.38310(6) 0.70159(7) 0.33690(3) 0.04471(17) Uani 1 1 d . . . . .
O2 O 0.9440(4) 0.6681(4) 0.33892(19) 0.0509(10) Uani 1 1 d . . . . .
O1 O 0.9149(4) 0.6942(5) 0.23107(18) 0.0512(10) Uani 1 1 d . . . . .
C12 C 0.5900(5) 0.5973(5) 0.3342(3) 0.0339(11) Uani 1 1 d . . . . .
C6 C 0.4917(6) 0.6880(7) 0.1164(2) 0.0390(13) Uani 1 1 d . . . . .
C7 C 0.6384(7) 0.7644(6) 0.0994(3) 0.0471(14) Uani 1 1 d . . . . .
H7 H 0.641301 0.816602 0.061169 0.057 Uiso 1 1 calc R U . . .
C11 C 0.6522(6) 0.5489(6) 0.2794(2) 0.0330(12) Uani 1 1 d . . . . .
C8 C 0.7764(7) 0.7639(6) 0.1374(3) 0.0451(15) Uani 1 1 d . . . . .
H8 H 0.873072 0.813343 0.125056 0.054 Uiso 1 1 calc R U . . .
C9 C 0.7701(6) 0.6880(7) 0.1951(2) 0.0402(13) Uani 1 1 d . . . . .
C20 C 0.8168(6) 0.4666(6) 0.2808(3) 0.0413(14) Uani 1 1 d . . . . .
H20A H 0.826236 0.406077 0.318801 0.050 Uiso 1 1 calc R U . . .
H20B H 0.828634 0.403099 0.243703 0.050 Uiso 1 1 calc R U . . .
C10 C 0.6281(6) 0.6142(6) 0.2155(2) 0.0324(11) Uani 1 1 d . . . . .
C15 C 0.7061(8) 0.5692(7) 0.5093(3) 0.0547(16) Uani 1 1 d . . . . .
H15 H 0.654822 0.553858 0.548397 0.066 Uiso 1 1 calc R U . . .
C1 C 0.4868(5) 0.6088(6) 0.1746(2) 0.0307(12) Uani 1 1 d . . . . .
C5 C 0.3509(6) 0.6822(7) 0.0757(2) 0.0504(15) Uani 1 1 d . . . . .
H5 H 0.351448 0.735777 0.037827 0.060 Uiso 1 1 calc R U . . .
C19 C 0.9445(6) 0.5875(7) 0.2805(3) 0.0454(15) Uani 1 1 d . . . . .
H19 H 1.055144 0.543165 0.274224 0.054 Uiso 1 1 calc R U . . .
C14 C 0.6134(7) 0.5703(6) 0.4540(3) 0.0466(14) Uani 1 1 d . . . . .
H14 H 0.498741 0.555330 0.456533 0.056 Uiso 1 1 calc R U . . .
C18 C 0.8581(7) 0.6201(6) 0.3921(2) 0.0403(13) Uani 1 1 d . . . . .
C13 C 0.6850(6) 0.5929(6) 0.3946(2) 0.0373(13) Uani 1 1 d . . . . .
C2 C 0.3447(6) 0.5215(6) 0.1888(2) 0.0374(13) Uani 1 1 d . . . . .
H2 H 0.341268 0.466605 0.226327 0.045 Uiso 1 1 calc R U . . .
C16 C 0.8774(7) 0.5915(7) 0.5055(3) 0.0582(16) Uani 1 1 d . . . . .
H16 H 0.942067 0.588872 0.542191 0.070 Uiso 1 1 calc R U . . .
C17 C 0.9514(7) 0.6174(7) 0.4476(3) 0.0511(16) Uani 1 1 d . . . . .
H17 H 1.066012 0.633474 0.445592 0.061 Uiso 1 1 calc R U . . .
C3 C 0.2125(6) 0.5173(7) 0.1478(3) 0.0456(15) Uani 1 1 d . . . . .
H3 H 0.119677 0.459287 0.157503 0.055 Uiso 1 1 calc R U . . .
C4 C 0.2156(7) 0.5995(8) 0.0913(3) 0.0553(17) Uani 1 1 d . . . . .
H4 H 0.123859 0.597352 0.064163 0.066 Uiso 1 1 calc R U . . .

loop_
_atom_site_aniso_label
_atom_site_aniso_U_11
_atom_site_aniso_U_22
_atom_site_aniso_U_33
_atom_site_aniso_U_23
_atom_site_aniso_U_13
_atom_site_aniso_U_12
Br1 0.0335(3) 0.0532(3) 0.0474(3) -0.0009(3) 0.0000(3) 0.0096(3)
O2 0.0407(19) 0.065(3) 0.047(2) -0.017(3) 0.0003(18) -0.0104(17)
O1 0.035(2) 0.066(3) 0.053(2) 0.005(2) -0.0045(16) -0.013(2)
C12 0.030(2) 0.033(3) 0.040(3) 0.006(3) -0.003(3) -0.002(2)
C6 0.039(3) 0.042(3) 0.037(3) 0.000(3) -0.002(2) 0.008(3)
C7 0.057(4) 0.047(4) 0.037(3) 0.003(3) 0.004(3) 0.003(3)
C11 0.028(3) 0.031(3) 0.040(3) -0.002(2) -0.003(2) 0.000(2)
C8 0.044(3) 0.045(4) 0.046(3) 0.000(3) 0.008(3) -0.007(2)
C9 0.034(3) 0.048(4) 0.039(3) -0.004(3) -0.001(2) 0.003(3)
C20 0.035(3) 0.044(4) 0.045(3) -0.008(3) -0.003(2) 0.006(2)
C10 0.030(3) 0.032(3) 0.035(3) -0.003(2) 0.000(2) 0.003(2)
C15 0.073(4) 0.049(4) 0.041(3) 0.003(3) -0.002(3) 0.000(3)
C1 0.029(2) 0.033(3) 0.031(3) -0.010(3) 0.001(2) 0.003(2)
C5 0.054(4) 0.060(4) 0.037(3) 0.001(3) -0.009(3) 0.007(3)
C19 0.030(3) 0.057(4) 0.050(4) -0.007(3) -0.001(2) 0.007(3)
C14 0.049(3) 0.046(4) 0.045(3) 0.002(3) -0.003(3) -0.002(3)
C18 0.042(3) 0.035(3) 0.044(3) -0.006(3) -0.003(3) 0.006(3)
C13 0.041(3) 0.034(3) 0.037(3) -0.004(3) -0.005(2) 0.005(2)
C2 0.034(3) 0.040(3) 0.037(3) -0.004(3) 0.002(2) 0.002(2)
C16 0.068(4) 0.054(4) 0.053(4) -0.003(3) -0.028(4) 0.003(4)
C17 0.046(3) 0.055(4) 0.052(4) -0.009(3) -0.018(3) 0.005(3)
C3 0.032(3) 0.054(4) 0.051(4) -0.010(3) -0.005(2) -0.001(2)
C4 0.046(4) 0.072(5) 0.048(4) -0.004(4) -0.017(3) 0.003(3)

loop_
_atom_type_symbol
_atom_type_description
_atom_type_scat_dispersion_real
_atom_type_scat_dispersion_imag
_atom_type_scat_source
C C 0.0033 0.0016 'International Tables Vol C Tables 4.2.6.8 and 6.1.1.4'
H H 0.0000 0.0000 'International Tables Vol C Tables 4.2.6.8 and 6.1.1.4'
Br Br -0.2901 2.4595 'International Tables Vol C Tables 4.2.6.8 and 6.1.1.4'
O O 0.0106 0.0060 'International Tables Vol C Tables 4.2.6.8 and 6.1.1.4'

loop_
_geom_angle_atom_site_label_1
_geom_angle_atom_site_label_2
_geom_angle_atom_site_label_3
_geom_angle
_geom_angle_site_symmetry_1
_geom_angle_site_symmetry_3
_geom_angle_publ_flag
C18 O2 C19 122.7(4) . . ?
C9 O1 C19 120.5(4) . . ?
C11 C12 Br1 120.9(4) . . ?
C11 C12 C13 122.8(4) . . ?
C13 C12 Br1 115.7(4) . . ?
C7 C6 C1 119.3(4) . . ?
C7 C6 C5 121.8(5) . . ?
C1 C6 C5 118.8(5) . . ?
C6 C7 H7 119.2 . . ?
C8 C7 C6 121.6(5) . . ?
C8 C7 H7 119.2 . . ?
C12 C11 C20 118.1(4) . . ?
C12 C11 C10 127.5(5) . . ?
C10 C11 C20 109.0(4) . . ?
C7 C8 H8 120.5 . . ?
C7 C8 C9 118.9(5) . . ?
C9 C8 H8 120.5 . . ?
O1 C9 C8 115.2(5) . . ?
C10 C9 O1 122.6(5) . . ?
C10 C9 C8 122.3(5) . . ?
C11 C20 H20A 111.0 . . ?
C11 C20 H20B 111.0 . . ?
H20A C20 H20B 109.0 . . ?
C19 C20 C11 104.0(5) . . ?
C19 C20 H20A 111.0 . . ?
C19 C20 H20B 111.0 . . ?
C9 C10 C11 111.4(4) . . ?
C9 C10 C1 118.9(4) . . ?
C1 C10 C11 129.8(5) . . ?
C14 C15 H15 120.6 . . ?
C14 C15 C16 118.8(6) . . ?
C16 C15 H15 120.6 . . ?
C6 C1 C10 118.9(4) . . ?
C2 C1 C6 118.9(4) . . ?
C2 C1 C10 122.1(5) . . ?
C6 C5 H5 119.7 . . ?
C4 C5 C6 120.7(6) . . ?
C4 C5 H5 119.7 . . ?
O2 C19 O1 106.5(5) . . ?
O2 C19 C20 111.4(4) . . ?
O2 C19 H19 108.9 . . ?
O1 C19 C20 112.1(4) . . ?
O1 C19 H19 108.9 . . ?
C20 C19 H19 108.9 . . ?
C15 C14 H14 118.8 . . ?
C15 C14 C13 122.4(6) . . ?
C13 C14 H14 118.8 . . ?
O2 C18 C13 125.0(5) . . ?
O2 C18 C17 114.7(5) . . ?
C17 C18 C13 119.8(5) . . ?
C14 C13 C12 124.2(5) . . ?
C14 C13 C18 117.7(5) . . ?
C18 C13 C12 118.0(4) . . ?
C1 C2 H2 119.8 . . ?
C3 C2 C1 120.4(5) . . ?
C3 C2 H2 119.8 . . ?
C15 C16 H16 119.9 . . ?
C17 C16 C15 120.1(5) . . ?
C17 C16 H16 119.9 . . ?
C18 C17 H17 119.5 . . ?
C16 C17 C18 121.0(5) . . ?
C16 C17 H17 119.5 . . ?
C2 C3 H3 119.8 . . ?
C2 C3 C4 120.5(5) . . ?
C4 C3 H3 119.8 . . ?
C5 C4 C3 120.6(5) . . ?
C5 C4 H4 119.7 . . ?
C3 C4 H4 119.7 . . ?

loop_
_geom_bond_atom_site_label_1
_geom_bond_atom_site_label_2
_geom_bond_distance
_geom_bond_site_symmetry_2
_geom_bond_publ_flag
Br1 C12 1.904(4) . ?
O2 C19 1.426(6) . ?
O2 C18 1.383(6) . ?
O1 C9 1.385(5) . ?
O1 C19 1.433(7) . ?
C12 C11 1.328(6) . ?
C12 C13 1.482(7) . ?
C6 C7 1.407(7) . ?
C6 C1 1.416(7) . ?
C6 C5 1.417(7) . ?
C7 H7 0.9300 . ?
C7 C8 1.365(7) . ?
C11 C20 1.512(6) . ?
C11 C10 1.478(6) . ?
C8 H8 0.9300 . ?
C8 C9 1.392(7) . ?
C9 C10 1.384(7) . ?
C20 H20A 0.9700 . ?
C20 H20B 0.9700 . ?
C20 C19 1.492(7) . ?
C10 C1 1.422(6) . ?
C15 H15 0.9300 . ?
C15 C14 1.379(7) . ?
C15 C16 1.388(7) . ?
C1 C2 1.414(6) . ?
C5 H5 0.9300 . ?
C5 C4 1.354(8) . ?
C19 H19 0.9800 . ?
C14 H14 0.9300 . ?
C14 C13 1.387(7) . ?
C18 C13 1.409(7) . ?
C18 C17 1.385(7) . ?
C2 H2 0.9300 . ?
C2 C3 1.367(6) . ?
C16 H16 0.9300 . ?
C16 C17 1.374(7) . ?
C17 H17 0.9300 . ?
C3 H3 0.9300 . ?
C3 C4 1.400(8) . ?
C4 H4 0.9300 . ?

loop_
_geom_torsion_atom_site_label_1
_geom_torsion_atom_site_label_2
_geom_torsion_atom_site_label_3
_geom_torsion_atom_site_label_4
_geom_torsion
_geom_torsion_site_symmetry_1
_geom_torsion_site_symmetry_2
_geom_torsion_site_symmetry_3
_geom_torsion_site_symmetry_4
_geom_torsion_publ_flag
Br1 C12 C11 C20 -179.9(4) . . . . ?
Br1 C12 C11 C10 29.2(7) . . . . ?
Br1 C12 C13 C14 41.4(7) . . . . ?
Br1 C12 C13 C18 -135.6(4) . . . . ?
O2 C18 C13 C12 8.1(8) . . . . ?
O2 C18 C13 C14 -169.0(5) . . . . ?
O2 C18 C17 C16 171.2(6) . . . . ?
O1 C9 C10 C11 1.3(8) . . . . ?
O1 C9 C10 C1 -177.7(5) . . . . ?
C12 C11 C20 C19 -83.9(6) . . . . ?
C12 C11 C10 C9 105.5(6) . . . . ?
C12 C11 C10 C1 -75.5(8) . . . . ?
C6 C7 C8 C9 -1.3(9) . . . . ?
C6 C1 C2 C3 -1.9(7) . . . . ?
C6 C5 C4 C3 -0.4(10) . . . . ?
C7 C6 C1 C10 2.7(8) . . . . ?
C7 C6 C1 C2 -174.4(5) . . . . ?
C7 C6 C5 C4 175.4(5) . . . . ?
C7 C8 C9 O1 -179.5(5) . . . . ?
C7 C8 C9 C10 -0.6(9) . . . . ?
C11 C12 C13 C14 -146.8(5) . . . . ?
C11 C12 C13 C18 36.2(8) . . . . ?
C11 C20 C19 O2 69.1(5) . . . . ?
C11 C20 C19 O1 -50.1(5) . . . . ?
C11 C10 C1 C6 176.7(5) . . . . ?
C11 C10 C1 C2 -6.3(8) . . . . ?
C8 C9 C10 C11 -177.5(5) . . . . ?
C8 C9 C10 C1 3.4(8) . . . . ?
C9 O1 C19 O2 -114.6(5) . . . . ?
C9 O1 C19 C20 7.5(7) . . . . ?
C9 C10 C1 C6 -4.4(7) . . . . ?
C9 C10 C1 C2 172.6(5) . . . . ?
C20 C11 C10 C9 -47.5(6) . . . . ?
C20 C11 C10 C1 131.4(5) . . . . ?
C10 C11 C20 C19 72.1(5) . . . . ?
C10 C1 C2 C3 -178.9(5) . . . . ?
C15 C14 C13 C12 -179.0(5) . . . . ?
C15 C14 C13 C18 -2.0(9) . . . . ?
C15 C16 C17 C18 -0.8(10) . . . . ?
C1 C6 C7 C8 0.2(9) . . . . ?
C1 C6 C5 C4 -1.6(9) . . . . ?
C1 C2 C3 C4 -0.2(8) . . . . ?
C5 C6 C7 C8 -176.9(6) . . . . ?
C5 C6 C1 C10 179.8(5) . . . . ?
C5 C6 C1 C2 2.8(8) . . . . ?
C19 O2 C18 C13 -58.2(7) . . . . ?
C19 O2 C18 C17 129.8(5) . . . . ?
C19 O1 C9 C8 -160.9(5) . . . . ?
C19 O1 C9 C10 20.2(8) . . . . ?
C14 C15 C16 C17 1.5(9) . . . . ?
C18 O2 C19 O1 133.9(4) . . . . ?
C18 O2 C19 C20 11.4(7) . . . . ?
C13 C12 C11 C20 8.8(7) . . . . ?
C13 C12 C11 C10 -142.2(5) . . . . ?
C13 C18 C17 C16 -1.3(9) . . . . ?
C2 C3 C4 C5 1.3(9) . . . . ?
C16 C15 C14 C13 0.0(9) . . . . ?
C17 C18 C13 C12 179.8(5) . . . . ?
C17 C18 C13 C14 2.6(8) . . . . ?
